data_4501749
loop_
_publ_author_name
'Das, Babulal'
'Baruah, Jubaraj B.'

_publ_section_title
;
 Protonated Adenine and Cytosine Ribbons Stabilized by Dipicolinato Metal
 Frameworks
;
_journal_issue 7
_journal_name_full 'Crystal Growth &amp; Design'
_journal_page_first 3242
_journal_paper_doi 10.1021/cg100371w
_journal_volume 10
_journal_year 2010
_chemical_formula_sum 'C24 H24 Cu N12 O11'
_chemical_formula_weight 720.09
_chemical_name_systematic
;

 ?

;
_space_group_IT_number 14
_symmetry_cell_setting monoclinic
_symmetry_space_group_name_Hall '-P 2ybc'
_symmetry_space_group_name_H-M 'P 1 21/c 1'
_atom_sites_solution_hydrogens geom
_atom_sites_solution_primary direct
_atom_sites_solution_secondary difmap
_audit_creation_method SHELXL-97
_cell_angle_alpha 90.00
_cell_angle_beta 116.027(2)
_cell_angle_gamma 90.00
_cell_formula_units_Z 4
_cell_length_a 9.6497(4)
_cell_length_b 18.7034(7)
_cell_length_c 17.8872(6)
_cell_measurement_reflns_used 5556
_cell_measurement_temperature 296(2)
_cell_measurement_theta_max 0.00
_cell_measurement_theta_min 0.00
_cell_volume 2900.9(2)
_computing_cell_refinement 'Bruker SMART'
_computing_data_collection 'Bruker SMART'
_computing_data_reduction 'Bruker SAINT'
_computing_molecular_graphics 'Bruker SHELXTL'
_computing_publication_material 'Bruker SHELXTL'
_computing_structure_refinement 'SHELXL-97 (Sheldrick, 1997)'
_computing_structure_solution 'SHELXS-97 (Sheldrick, 1990)'
_diffrn_ambient_temperature 296(2)
_diffrn_measured_fraction_theta_full 0.999
_diffrn_measured_fraction_theta_max 0.999
_diffrn_measurement_device_type 'CCD area detector'
_diffrn_measurement_method 'phi and omega scans'
_diffrn_radiation_monochromator graphite
_diffrn_radiation_source 'fine-focus sealed tube'
_diffrn_radiation_type MoK\a
_diffrn_radiation_wavelength 0.71073
_diffrn_reflns_av_R_equivalents 0.0802
_diffrn_reflns_av_sigmaI/netI 0.0805
_diffrn_reflns_limit_h_max 11
_diffrn_reflns_limit_h_min -11
_diffrn_reflns_limit_k_max 21
_diffrn_reflns_limit_k_min -22
_diffrn_reflns_limit_l_max 21
_diffrn_reflns_limit_l_min -21
_diffrn_reflns_number 39237
_diffrn_reflns_theta_full 25.00
_diffrn_reflns_theta_max 25.00
_diffrn_reflns_theta_min 1.67
_exptl_absorpt_coefficient_mu 0.836
_exptl_absorpt_correction_T_max 0.860
_exptl_absorpt_correction_T_min 0.735
_exptl_absorpt_correction_type numerical
_exptl_absorpt_process_details 'face indexing'
_exptl_crystal_colour green
_exptl_crystal_density_diffrn 1.649
_exptl_crystal_density_method 'not measured'
_exptl_crystal_description plates
_exptl_crystal_F_000 1476
_exptl_crystal_size_max 0.38
_exptl_crystal_size_mid 0.26
_exptl_crystal_size_min 0.16
_refine_diff_density_max 0.356
_refine_diff_density_min -0.200
_refine_diff_density_rms 0.056
_refine_ls_extinction_coef 0.00111(16)
_refine_ls_extinction_expression Fc^*^=kFc[1+0.001xFc^2^\l^3^/sin(2\q)]^-1/4^
_refine_ls_extinction_method SHELXL
_refine_ls_goodness_of_fit_ref 0.999
_refine_ls_hydrogen_treatment mixed
_refine_ls_matrix_type full
_refine_ls_number_parameters 466
_refine_ls_number_reflns 5112
_refine_ls_number_restraints 2
_refine_ls_restrained_S_all 0.992
_refine_ls_R_factor_all 0.0637
_refine_ls_R_factor_gt 0.0384
_refine_ls_shift/su_max 0.006
_refine_ls_shift/su_mean 0.000
_refine_ls_structure_factor_coef Fsqd
_refine_ls_weighting_details 'calc w=1/[\s^2^(Fo^2^)+(0.0423P)^2^+0.0000P] where P=(Fo^2^+2Fc^2^)/3'
_refine_ls_weighting_scheme calc
_refine_ls_wR_factor_gt 0.0829
_refine_ls_wR_factor_ref 0.0937
_reflns_number_gt 2791
_reflns_number_total 5112
_reflns_threshold_expression >2sigma(I)
_cod_data_source_file cg100371w_si_001.cif
_cod_data_source_block cupdc-ad-2
_cod_depositor_comments
;
The following automatic conversions were performed:

'_symmetry_cell_setting' value 'Monoclinic' changed to 'monoclinic'
according to /home/saulius/struct/CIF-dictionaries/cif_core.dic
dictionary named 'cif_core.dic' version 2.4.2 from 2011-04-26.

Automatic conversion script
Id: cif_fix_values 1715 2011-07-08 13:25:40Z adriana 
;
_cod_original_cell_volume 2900.93(19)
_cod_original_sg_symbol_H-M P21/c
_cod_database_code 4501749

loop_
_symmetry_equiv_pos_as_xyz
'x, y, z'
'-x, y+1/2, -z+1/2'
'-x, -y, -z'
'x, -y-1/2, z-1/2'

loop_
_atom_site_label
_atom_site_type_symbol
_atom_site_fract_x
_atom_site_fract_y
_atom_site_fract_z
_atom_site_U_iso_or_equiv
_atom_site_adp_type
_atom_site_occupancy
_atom_site_symmetry_multiplicity
_atom_site_calc_flag
_atom_site_refinement_flags
C1 C 0.0837(4) 0.29332(19) 0.1987(2) 0.0505(10) Uani 1 1 d .
C2 C 0.1132(4) 0.34566(18) 0.1423(2) 0.0450(9) Uani 1 1 d .
C3 C 0.0266(4) 0.3522(2) 0.0575(2) 0.0617(11) Uani 1 1 d .
H3 H -0.0596 0.3235 0.0293 0.074 Uiso 1 1 calc R
C4 C 0.0701(5) 0.4014(2) 0.0158(2) 0.0681(12) Uani 1 1 d .
H4 H 0.0143 0.4060 -0.0415 0.082 Uiso 1 1 calc R
C5 C 0.1977(4) 0.4451(2) 0.0587(2) 0.0596(11) Uani 1 1 d .
H5 H 0.2277 0.4789 0.0306 0.072 Uiso 1 1 calc R
C6 C 0.2786(4) 0.43704(18) 0.14388(19) 0.0438(9) Uani 1 1 d .
C7 C 0.4175(4) 0.4797(2) 0.2009(2) 0.0498(9) Uani 1 1 d .
C8 C 0.6187(4) 0.28523(18) 0.4011(2) 0.0439(9) Uani 1 1 d .
C9 C 0.5789(4) 0.32849(17) 0.46008(18) 0.0378(8) Uani 1 1 d .
C10 C 0.6615(4) 0.32694(18) 0.54542(19) 0.0482(9) Uani 1 1 d .
H10 H 0.7478 0.2978 0.5708 0.058 Uiso 1 1 calc R
C11 C 0.6134(4) 0.36952(19) 0.5923(2) 0.0540(10) Uani 1 1 d .
H11 H 0.6679 0.3700 0.6500 0.065 Uiso 1 1 calc R
C12 C 0.4847(4) 0.41123(18) 0.55357(19) 0.0494(9) Uani 1 1 d .
H12 H 0.4502 0.4394 0.5849 0.059 Uiso 1 1 calc R
C13 C 0.4068(4) 0.41129(17) 0.46815(19) 0.0398(8) Uani 1 1 d .
C14 C 0.2635(4) 0.45390(18) 0.4172(2) 0.0449(9) Uani 1 1 d .
C15 C 0.3550(5) 0.3374(2) -0.0881(2) 0.0583(10) Uani 1 1 d .
H15 H 0.2838 0.3285 -0.1428 0.070 Uiso 1 1 calc R
C16 C 0.5459(4) 0.38488(19) 0.0163(2) 0.0523(10) Uani 1 1 d .
C17 C 0.7173(5) 0.4126(2) 0.1427(3) 0.0709(12) Uani 1 1 d .
H17 H 0.7998 0.4394 0.1800 0.085 Uiso 1 1 calc R
C18 C 0.5377(4) 0.3191(2) 0.1282(2) 0.0484(9) Uani 1 1 d .
C19 C 0.4781(4) 0.33257(18) 0.04204(19) 0.0437(9) Uani 1 1 d .
C20 C 1.1647(5) 0.3717(2) 0.6284(2) 0.0665(11) Uani 1 1 d .
H20 H 1.2157 0.3803 0.6853 0.080 Uiso 1 1 calc R
C21 C 1.1072(4) 0.33123(19) 0.5100(2) 0.0460(9) Uani 1 1 d .
C22 C 0.9887(5) 0.3111(2) 0.3684(2) 0.0628(11) Uani 1 1 d .
H22 H 0.9847 0.2857 0.3228 0.075 Uiso 1 1 calc R
C23 C 0.8801(4) 0.39592(18) 0.4189(2) 0.0454(9) Uani 1 1 d .
C24 C 0.9961(4) 0.38070(19) 0.4995(2) 0.0476(9) Uani 1 1 d .
Cu1 Cu 0.34886(5) 0.37550(2) 0.30209(2) 0.04463(16) Uani 1 1 d .
N1 N 0.2352(3) 0.38721(14) 0.18258(15) 0.0412(7) Uani 1 1 d .
N2 N 0.4561(3) 0.37042(14) 0.42314(14) 0.0365(7) Uani 1 1 d .
N3 N 0.6596(4) 0.36183(18) 0.1749(2) 0.0581(10) Uani 1 1 d .
N4 N 0.6673(4) 0.42730(17) 0.0638(2) 0.0681(9) Uani 1 1 d .
N5 N 0.4660(4) 0.38759(18) -0.06717(19) 0.0591(9) Uani 1 1 d D
N6 N 0.3567(3) 0.30206(15) -0.02419(16) 0.0512(8) Uani 1 1 d .
N7 N 0.4872(3) 0.27175(16) 0.16335(16) 0.0582(9) Uani 1 1 d .
H7A H 0.5308 0.2671 0.2166 0.070 Uiso 1 1 calc R
H7B H 0.4102 0.2450 0.1334 0.070 Uiso 1 1 calc R
N8 N 0.8806(4) 0.35885(16) 0.35407(17) 0.0514(8) Uani 1 1 d .
N9 N 1.1028(4) 0.2956(2) 0.4416(2) 0.0582(10) Uani 1 1 d .
N10 N 1.2148(3) 0.32305(16) 0.58912(18) 0.0578(8) Uani 1 1 d .
N11 N 1.0355(4) 0.40615(19) 0.5779(2) 0.0592(9) Uani 1 1 d .
N12 N 0.7735(3) 0.44302(15) 0.40492(17) 0.0624(9) Uani 1 1 d .
H12A H 0.7042 0.4504 0.3550 0.075 Uiso 1 1 calc R
H12B H 0.7718 0.4670 0.4456 0.075 Uiso 1 1 calc R
O1 O 0.1868(3) 0.29181(12) 0.27321(13) 0.0549(7) Uani 1 1 d .
O2 O -0.0348(3) 0.25703(14) 0.16925(15) 0.0757(8) Uani 1 1 d .
O3 O 0.4764(2) 0.45993(12) 0.27596(13) 0.0556(7) Uani 1 1 d .
O4 O 0.4631(3) 0.52965(14) 0.17273(15) 0.0776(9) Uani 1 1 d .
O5 O 0.5370(3) 0.29837(11) 0.32447(12) 0.0529(6) Uani 1 1 d .
O6 O 0.7236(3) 0.24133(13) 0.43026(14) 0.0605(7) Uani 1 1 d .
O7 O 0.2151(3) 0.44916(12) 0.33942(13) 0.0565(7) Uani 1 1 d .
O8 O 0.2029(3) 0.48961(13) 0.45324(14) 0.0591(7) Uani 1 1 d .
O10 O 0.7316(5) 0.1486(2) 0.3151(2) 0.1033(11) Uani 1 1 d D
O11 O -0.0544(3) 0.52555(14) 0.26733(16) 0.0841(9) Uani 1 1 d .
O9 O 0.9823(4) 0.15140(18) 0.2853(2) 0.0940(10) Uani 1 1 d D
H9A H 0.989(6) 0.0974(14) 0.268(3) 0.17(2) Uiso 1 1 d D
H10A H 0.742(5) 0.1840(19) 0.353(2) 0.13(2) Uiso 1 1 d D
H9B H 0.952(6) 0.181(2) 0.239(2) 0.16(2) Uiso 1 1 d D
H10B H 0.632(3) 0.127(2) 0.296(3) 0.12(2) Uiso 1 1 d D
H3N H 0.706(5) 0.356(2) 0.225(2) 0.095(17) Uiso 1 1 d .
H9N H 1.164(4) 0.265(2) 0.439(2) 0.078(16) Uiso 1 1 d .
H5N H 0.480(5) 0.4172(17) -0.098(2) 0.090(16) Uiso 1 1 d D
H11N H 0.951(7) 0.440(3) 0.563(3) 0.20(3) Uiso 1 1 d .

loop_
_atom_site_aniso_label
_atom_site_aniso_U_11
_atom_site_aniso_U_22
_atom_site_aniso_U_33
_atom_site_aniso_U_23
_atom_site_aniso_U_13
_atom_site_aniso_U_12
C1 0.050(3) 0.054(3) 0.050(2) -0.0094(19) 0.023(2) 0.000(2)
C2 0.044(2) 0.047(2) 0.040(2) -0.0019(17) 0.0152(18) 0.0072(19)
C3 0.056(3) 0.069(3) 0.047(2) -0.006(2) 0.010(2) 0.002(2)
C4 0.072(3) 0.079(3) 0.034(2) 0.006(2) 0.006(2) 0.011(3)
C5 0.067(3) 0.064(3) 0.047(2) 0.0144(19) 0.024(2) 0.015(2)
C6 0.048(2) 0.044(2) 0.0394(19) 0.0066(17) 0.0193(19) 0.0121(18)
C7 0.049(2) 0.055(3) 0.048(2) 0.006(2) 0.024(2) 0.005(2)
C8 0.046(2) 0.041(2) 0.046(2) 0.0033(17) 0.021(2) -0.0010(19)
C9 0.043(2) 0.038(2) 0.0352(18) -0.0001(15) 0.0192(17) -0.0068(17)
C10 0.048(2) 0.054(2) 0.039(2) 0.0091(17) 0.0156(19) -0.0008(19)
C11 0.059(3) 0.067(3) 0.0313(18) 0.0021(18) 0.0154(19) -0.007(2)
C12 0.059(3) 0.054(2) 0.042(2) -0.0075(17) 0.028(2) -0.007(2)
C13 0.043(2) 0.042(2) 0.0377(19) -0.0049(16) 0.0205(18) -0.0102(17)
C14 0.045(2) 0.042(2) 0.054(2) -0.0051(18) 0.027(2) -0.0092(18)
C15 0.068(3) 0.064(3) 0.042(2) 0.004(2) 0.024(2) -0.004(2)
C16 0.053(2) 0.051(3) 0.053(2) -0.0092(19) 0.023(2) -0.004(2)
C17 0.071(3) 0.066(3) 0.074(3) -0.017(2) 0.030(3) -0.014(2)
C18 0.056(3) 0.046(2) 0.048(2) -0.0051(19) 0.027(2) 0.008(2)
C19 0.050(2) 0.046(2) 0.038(2) -0.0022(17) 0.0215(19) 0.0011(19)
C20 0.070(3) 0.081(3) 0.048(2) -0.002(2) 0.025(2) -0.016(3)
C21 0.050(2) 0.043(2) 0.056(2) -0.0003(18) 0.033(2) -0.0022(19)
C22 0.076(3) 0.067(3) 0.059(3) -0.008(2) 0.043(3) -0.011(3)
C23 0.043(2) 0.039(2) 0.060(2) 0.0005(18) 0.028(2) -0.0028(18)
C24 0.053(2) 0.051(2) 0.046(2) -0.0086(18) 0.028(2) -0.018(2)
Cu1 0.0469(3) 0.0495(3) 0.0375(2) 0.0007(2) 0.0185(2) 0.0004(2)
N1 0.0401(17) 0.0445(19) 0.0379(15) 0.0011(14) 0.0161(14) 0.0069(15)
N2 0.0396(17) 0.0394(17) 0.0330(14) 0.0008(13) 0.0181(14) -0.0054(14)
N3 0.060(2) 0.064(3) 0.045(2) -0.0102(18) 0.018(2) -0.0006(19)
N4 0.076(2) 0.067(2) 0.060(2) -0.0055(18) 0.028(2) -0.010(2)
N5 0.072(2) 0.059(2) 0.048(2) 0.0081(18) 0.0269(19) -0.008(2)
N6 0.057(2) 0.059(2) 0.0377(16) 0.0031(15) 0.0215(16) -0.0024(16)
N7 0.069(2) 0.067(2) 0.0339(16) -0.0026(15) 0.0190(16) -0.0009(18)
N8 0.058(2) 0.051(2) 0.0554(19) -0.0054(16) 0.0345(17) -0.0021(17)
N9 0.057(2) 0.065(3) 0.056(2) 0.0006(18) 0.028(2) 0.000(2)
N10 0.061(2) 0.068(2) 0.0493(19) -0.0003(16) 0.0289(18) 0.0058(17)
N11 0.057(2) 0.062(2) 0.058(2) -0.0007(17) 0.0246(19) -0.006(2)
N12 0.065(2) 0.065(2) 0.0534(19) -0.0068(16) 0.0220(17) -0.0005(19)
O1 0.0571(16) 0.0655(17) 0.0402(14) 0.0013(12) 0.0195(13) -0.0077(13)
O2 0.0636(18) 0.087(2) 0.0625(17) -0.0029(15) 0.0143(15) -0.0280(17)
O3 0.0524(16) 0.0647(17) 0.0423(14) 0.0070(12) 0.0140(13) -0.0067(13)
O4 0.090(2) 0.079(2) 0.0694(18) 0.0236(15) 0.0403(16) -0.0204(17)
O5 0.0592(16) 0.0633(17) 0.0339(13) 0.0041(11) 0.0184(12) 0.0113(13)
O6 0.0647(18) 0.0602(18) 0.0519(15) 0.0048(13) 0.0211(14) 0.0191(14)
O7 0.0566(16) 0.0676(17) 0.0404(14) -0.0044(12) 0.0169(12) 0.0094(13)
O8 0.0667(18) 0.0622(18) 0.0603(16) -0.0085(13) 0.0387(14) 0.0080(14)
O10 0.143(4) 0.090(3) 0.107(3) -0.027(2) 0.083(3) -0.015(3)
O11 0.0754(19) 0.082(2) 0.0825(19) -0.0116(15) 0.0233(16) 0.0016(17)
O9 0.108(3) 0.070(2) 0.092(2) -0.003(2) 0.034(2) -0.007(2)

loop_
_atom_type_symbol
_atom_type_description
_atom_type_scat_dispersion_real
_atom_type_scat_dispersion_imag
_atom_type_scat_source
C C 0.0033 0.0016 'International Tables Vol C Tables 4.2.6.8 and 6.1.1.4'
Cu Cu 0.3201 1.2651 'International Tables Vol C Tables 4.2.6.8 and 6.1.1.4'
N N 0.0061 0.0033 'International Tables Vol C Tables 4.2.6.8 and 6.1.1.4'
O O 0.0106 0.0060 'International Tables Vol C Tables 4.2.6.8 and 6.1.1.4'
H H 0.0000 0.0000 'International Tables Vol C Tables 4.2.6.8 and 6.1.1.4'

loop_
_geom_angle_atom_site_label_1
_geom_angle_atom_site_label_2
_geom_angle_atom_site_label_3
_geom_angle
O2 C1 O1 126.2(4)
O2 C1 C2 118.7(3)
O1 C1 C2 115.1(3)
N1 C2 C3 120.6(3)
N1 C2 C1 113.4(3)
C3 C2 C1 126.0(3)
C4 C3 C2 118.6(4)
C4 C3 H3 120.7
C2 C3 H3 120.7
C3 C4 C5 120.4(3)
C3 C4 H4 119.8
C5 C4 H4 119.8
C6 C5 C4 118.6(4)
C6 C5 H5 120.7
C4 C5 H5 120.7
N1 C6 C5 119.6(3)
N1 C6 C7 114.1(3)
C5 C6 C7 126.4(3)
O4 C7 O3 125.7(3)
O4 C7 C6 119.8(3)
O3 C7 C6 114.6(3)
O6 C8 O5 126.4(3)
O6 C8 C9 118.5(3)
O5 C8 C9 115.1(3)
N2 C9 C10 121.2(3)
N2 C9 C8 114.5(3)
C10 C9 C8 124.3(3)
C11 C10 C9 118.5(3)
C11 C10 H10 120.8
C9 C10 H10 120.8
C12 C11 C10 119.7(3)
C12 C11 H11 120.2
C10 C11 H11 120.2
C11 C12 C13 119.7(3)
C11 C12 H12 120.2
C13 C12 H12 120.2
N2 C13 C12 120.1(3)
N2 C13 C14 114.3(3)
C12 C13 C14 125.6(3)
O8 C14 O7 125.5(3)
O8 C14 C13 119.1(3)
O7 C14 C13 115.3(3)
N6 C15 N5 113.7(3)
N6 C15 H15 123.1
N5 C15 H15 123.1
N5 C16 N4 125.9(4)
N5 C16 C19 106.0(3)
N4 C16 C19 128.1(3)
N4 C17 N3 125.7(4)
N4 C17 H17 117.2
N3 C17 H17 117.2
N7 C18 N3 120.7(3)
N7 C18 C19 126.2(3)
N3 C18 C19 113.1(4)
C16 C19 N6 111.2(3)
C16 C19 C18 118.1(3)
N6 C19 C18 130.7(3)
N11 C20 N10 114.2(3)
N11 C20 H20 122.9
N10 C20 H20 122.9
N10 C21 C24 114.7(3)
N10 C21 N9 126.0(4)
C24 C21 N9 119.3(4)
N8 C22 N9 126.1(4)
N8 C22 H22 116.9
N9 C22 H22 116.9
N12 C23 N8 119.1(3)
N12 C23 C24 122.7(3)
N8 C23 C24 118.2(3)
C21 C24 N11 104.3(3)
C21 C24 C23 120.0(3)
N11 C24 C23 135.7(4)
N1 Cu1 N2 175.68(11)
N1 Cu1 O1 79.28(10)
N2 Cu1 O1 102.17(9)
N1 Cu1 O3 77.35(10)
N2 Cu1 O3 101.51(9)
O1 Cu1 O3 156.10(8)
N1 Cu1 O7 98.12(9)
N2 Cu1 O7 77.76(10)
O1 Cu1 O7 93.94(9)
O3 Cu1 O7 94.24(9)
N1 Cu1 O5 107.17(9)
N2 Cu1 O5 76.94(10)
O1 Cu1 O5 91.24(9)
O3 Cu1 O5 90.89(9)
O7 Cu1 O5 154.70(8)
C2 N1 C6 122.2(3)
C2 N1 Cu1 118.0(2)
C6 N1 Cu1 119.8(2)
C9 N2 C13 120.8(3)
C9 N2 Cu1 120.2(2)
C13 N2 Cu1 119.0(2)
C17 N3 C18 123.9(4)
C17 N3 H3N 116(3)
C18 N3 H3N 120(3)
C17 N4 C16 111.1(3)
C15 N5 C16 106.3(3)
C15 N5 H5N 128(3)
C16 N5 H5N 125(3)
C15 N6 C19 102.9(3)
C18 N7 H7A 120.0
C18 N7 H7B 120.0
H7A N7 H7B 120.0
C22 N8 C23 118.9(3)
C22 N9 C21 117.5(4)
C22 N9 H9N 114(3)
C21 N9 H9N 129(3)
C21 N10 C20 100.5(3)
C20 N11 C24 106.3(4)
C20 N11 H11N 156(3)
C24 N11 H11N 97(3)
C23 N12 H12A 120.0
C23 N12 H12B 120.0
H12A N12 H12B 120.0
C1 O1 Cu1 113.4(2)
C7 O3 Cu1 114.1(2)
C8 O5 Cu1 113.1(2)
C14 O7 Cu1 113.5(2)
H10A O10 H10B 110(4)
H9A O9 H9B 110(4)

loop_
_geom_bond_atom_site_label_1
_geom_bond_atom_site_label_2
_geom_bond_distance
C1 O2 1.232(4)
C1 O1 1.267(4)
C1 C2 1.519(5)
C2 N1 1.328(4)
C2 C3 1.380(4)
C3 C4 1.362(5)
C3 H3 0.9300
C4 C5 1.393(5)
C4 H4 0.9300
C5 C6 1.382(4)
C5 H5 0.9300
C6 N1 1.334(4)
C6 C7 1.508(4)
C7 O4 1.230(4)
C7 O3 1.262(4)
C8 O6 1.228(4)
C8 O5 1.270(3)
C8 C9 1.507(4)
C9 N2 1.330(4)
C9 C10 1.378(4)
C10 C11 1.376(4)
C10 H10 0.9300
C11 C12 1.369(4)
C11 H11 0.9300
C12 C13 1.375(4)
C12 H12 0.9300
C13 N2 1.339(4)
C13 C14 1.508(4)
C14 O8 1.239(4)
C14 O7 1.261(4)
C15 N6 1.314(4)
C15 N5 1.348(4)
C15 H15 0.9300
C16 N5 1.348(4)
C16 N4 1.360(4)
C16 C19 1.364(4)
C17 N4 1.305(4)
C17 N3 1.351(5)
C17 H17 0.9300
C18 N7 1.298(4)
C18 N3 1.363(4)
C18 C19 1.412(4)
C19 N6 1.372(4)
C20 N11 1.340(5)
C20 N10 1.361(4)
C20 H20 0.9300
C21 N10 1.347(4)
C21 C24 1.366(4)
C21 N9 1.377(4)
C22 N8 1.310(4)
C22 N9 1.320(5)
C22 H22 0.9300
C23 N12 1.293(4)
C23 N8 1.352(4)
C23 C24 1.413(5)
C24 N11 1.368(4)
Cu1 N1 1.940(2)
Cu1 N2 1.950(2)
Cu1 O1 2.110(2)
Cu1 O3 2.175(2)
Cu1 O7 2.183(2)
Cu1 O5 2.214(2)
N3 H3N 0.82(4)
N5 H5N 0.833(18)
N7 H7A 0.8600
N7 H7B 0.8600
N9 H9N 0.83(4)
N11 H11N 0.97(6)
N12 H12A 0.8600
N12 H12B 0.8600
O10 H10A 0.915(19)
O10 H10B 0.958(19)
O9 H9A 1.06(2)
O9 H9B 0.932(19)
